data_4319998
loop_
_publ_author_name
'Eringathodi Suresh'
'Kamla Boopalan'
'Raksh Vir Jasra'
'Mohan Madhav Bhadbhade'

_publ_section_title
;
 Synthesis and Single Crystal Investigation of Two-Dimensional Rectangular
 Network [M(4,4'-bpy) (Phth)(H2O)]n.2H2O with Small Neutral Cavities
;
_journal_name_full 'Inorganic Chemistry'
_journal_page_first 4078
_journal_page_last 4080
_journal_paper_doi 10.1021/ic000434v
_journal_volume 40
_journal_year 2001
_chemical_formula_sum 'C18 H20 Cd N2 O8'
_chemical_formula_weight 504.76
_chemical_name_systematic
; 
? 
;
_space_group_IT_number 13
_symmetry_cell_setting monoclinic
_symmetry_space_group_name_Hall '-P 2yac'
_symmetry_space_group_name_H-M 'P 1 2/n 1'
_atom_sites_solution_hydrogens geom
_atom_sites_solution_primary direct
_atom_sites_solution_secondary difmap
_audit_creation_method SHELXL-97
_cell_angle_alpha 90.00
_cell_angle_beta 92.59(2)
_cell_angle_gamma 90.00
_cell_formula_units_Z 2
_cell_length_a 7.790(4)
_cell_length_b 11.647(2)
_cell_length_c 10.6990(10)
_cell_measurement_reflns_used 25
_cell_measurement_temperature 293(2)
_cell_measurement_theta_max 12
_cell_measurement_theta_min 8
_cell_volume 969.7(5)
_computing_cell_refinement CAD4-PC
_computing_data_collection CAD4-PC
_computing_data_reduction NRCVAX
_computing_molecular_graphics PLUTON
_computing_structure_refinement 'SHELXL-97 (Sheldrick, 1997)'
_computing_structure_solution 'SHELXS-97 (Sheldrick, 1990)'
_diffrn_ambient_temperature 293(2)
_diffrn_measured_fraction_theta_full 0.946
_diffrn_measured_fraction_theta_max 0.946
_diffrn_measurement_device_type 'Enraf Nonius CAD-4'
_diffrn_measurement_method 'omega-two theta '
_diffrn_radiation_monochromator graphite
_diffrn_radiation_source 'fine-focus sealed tube'
_diffrn_radiation_type MoK\a
_diffrn_radiation_wavelength 0.70930
_diffrn_reflns_av_R_equivalents 0.0000
_diffrn_reflns_av_sigmaI/netI 0.0161
_diffrn_reflns_limit_h_max 9
_diffrn_reflns_limit_h_min -9
_diffrn_reflns_limit_k_max 13
_diffrn_reflns_limit_k_min 0
_diffrn_reflns_limit_l_max 12
_diffrn_reflns_limit_l_min 0
_diffrn_reflns_number 1700
_diffrn_reflns_theta_full 24.90
_diffrn_reflns_theta_max 24.90
_diffrn_reflns_theta_min 2.58
_diffrn_standards_decay_% nil
_diffrn_standards_interval_time 1h
_diffrn_standards_number 3
_exptl_absorpt_coefficient_mu 1.175
_exptl_absorpt_correction_type none
_exptl_crystal_colour colourless
_exptl_crystal_density_diffrn 1.729
_exptl_crystal_density_method 'not measured'
_exptl_crystal_description plates
_exptl_crystal_F_000 508
_exptl_crystal_size_max 0.18
_exptl_crystal_size_mid 0.13
_exptl_crystal_size_min 0.10
_refine_diff_density_max 0.311
_refine_diff_density_min -1.273
_refine_diff_density_rms 0.150
_refine_ls_extinction_method none
_refine_ls_goodness_of_fit_ref 1.100
_refine_ls_hydrogen_treatment mixed
_refine_ls_matrix_type full
_refine_ls_number_parameters 174
_refine_ls_number_reflns 1700
_refine_ls_number_restraints 0
_refine_ls_restrained_S_all 1.100
_refine_ls_R_factor_all 0.0282
_refine_ls_R_factor_gt 0.0271
_refine_ls_shift/su_max 0.013
_refine_ls_shift/su_mean 0.001
_refine_ls_structure_factor_coef Fsqd
_refine_ls_weighting_details 'w=1/[\s^2^(Fo^2^)+(0.0537P)^2^+0.1806P] where P=(Fo^2^+2Fc^2^)/3'
_refine_ls_weighting_scheme calc
_refine_ls_wR_factor_gt 0.0708
_refine_ls_wR_factor_ref 0.0714
_reflns_number_gt 1638
_reflns_number_total 1700
_reflns_threshold_expression >2sigma(I)
_cod_data_source_file ic000434v_2.cif
_cod_data_source_block COMLEX-1b(Cd_Complex)[cd(4,4'bpy)(phth)]2H2O
_cod_depositor_comments
;
The following automatic conversions were performed:

'_symmetry_cell_setting' value 'Monoclinic' changed to 'monoclinic'
according to the built-in table from CIF Core dictionary named
'cif_core.dic' version 2.4.1 from 2010-06-29.

Automatic conversion script
Id: cif_fix_values 1646 2011-03-28 12:23:43Z adriana 

The following automatic conversions were performed:

'_refine_ls_weighting_scheme' value 'calc
w=1/[\s^2^(Fo^2^)+(0.0537P)^2^+0.1806P] where P=(Fo^2^+2Fc^2^)/3' was
changed to 'calc'. New tag '_refine_ls_weighting_details' was
created. The value of the new tag was set to
'w=1/[\s^2^(Fo^2^)+(0.0537P)^2^+0.1806P] where P=(Fo^2^+2Fc^2^)/3'.

Automatic conversion script
Id: cif_fix_values 3143 2015-03-26 13:38:13Z robertas 
;
_cod_database_code 4319998

loop_
_symmetry_equiv_pos_as_xyz
'x, y, z'
'-x+1/2, y, -z+1/2'
'-x, -y, -z'
'x-1/2, -y, z-1/2'

loop_
_atom_site_label
_atom_site_type_symbol
_atom_site_fract_x
_atom_site_fract_y
_atom_site_fract_z
_atom_site_U_iso_or_equiv
_atom_site_adp_type
_atom_site_occupancy
_atom_site_calc_flag
_atom_site_refinement_flags
_atom_site_disorder_assembly
_atom_site_disorder_group
Cd1 Cd 0.2500 0.776964(17) 0.2500 0.02075(13) Uani 1 d S . .
N1 N 0.2500 0.5811(3) 0.2500 0.0258(6) Uani 1 d S . .
N2 N 0.2500 0.9744(3) 0.2500 0.0279(7) Uani 1 d S . .
O1W O 0.0734(3) 0.77797(15) 0.0694(2) 0.0294(5) Uani 1 d . . .
O1 O 0.0212(2) 0.79517(18) 0.3832(2) 0.0341(4) Uani 1 d . . .
C1 C 0.1757(3) 0.5212(2) 0.1549(2) 0.0296(6) Uani 1 d . . .
C2 C 0.1721(3) 0.4028(2) 0.1518(2) 0.0306(6) Uani 1 d . . .
O2 O -0.2495(2) 0.84696(18) 0.4000(2) 0.0445(5) Uani 1 d . . .
C6 C 0.2500 1.2141(3) 0.2500 0.0257(8) Uani 1 d S . .
O2W O 0.2793(3) 0.9126(2) -0.0670(2) 0.0452(5) Uani 1 d . . .
C3 C 0.2500 0.3412(3) 0.2500 0.0248(7) Uani 1 d S . .
C5 C 0.0983(3) 1.1524(2) 0.2315(3) 0.0286(5) Uani 1 d . . .
C4 C 0.1040(3) 1.0337(2) 0.2339(3) 0.0292(5) Uani 1 d . . .
C8 C -0.1952(3) 0.6684(2) 0.3032(2) 0.0227(5) Uani 1 d . . .
C7 C -0.1369(4) 0.7788(2) 0.3664(3) 0.0255(6) Uani 1 d . . .
C9 C -0.1441(4) 0.5639(3) 0.3563(3) 0.0345(6) Uani 1 d . . .
C10 C -0.1970(4) 0.4604(3) 0.3044(3) 0.0435(7) Uani 1 d . . .
H4 H 0.000(4) 0.988(3) 0.226(3) 0.040(8) Uiso 1 d . . .
H5 H -0.004(4) 1.191(3) 0.221(3) 0.036(8) Uiso 1 d . . .
H2 H 0.123(5) 0.363(4) 0.089(3) 0.056(10) Uiso 1 d . . .
H9 H -0.070(5) 0.567(3) 0.428(3) 0.045(9) Uiso 1 d . . .
H1 H 0.123(4) 0.565(3) 0.087(3) 0.028(7) Uiso 1 d . . .
H1O1 H -0.029(5) 0.795(3) 0.076(3) 0.030(8) Uiso 1 d . . .
H1O2 H 0.126(4) 0.820(3) 0.024(3) 0.035(9) Uiso 1 d . . .
H2O2 H 0.378(6) 0.899(4) -0.013(4) 0.076(13) Uiso 1 d . . .
H10 H -0.158(5) 0.390(4) 0.343(3) 0.062(12) Uiso 1 d . . .
H1O2 H 0.291(7) 0.987(5) -0.070(5) 0.094(18) Uiso 1 d . . .

loop_
_atom_site_aniso_label
_atom_site_aniso_U_11
_atom_site_aniso_U_22
_atom_site_aniso_U_33
_atom_site_aniso_U_23
_atom_site_aniso_U_13
_atom_site_aniso_U_12
Cd1 0.01879(17) 0.01245(18) 0.03070(18) 0.000 -0.00222(11) 0.000
N1 0.0308(16) 0.0151(14) 0.0314(15) 0.000 0.0010(13) 0.000
N2 0.0303(17) 0.0153(14) 0.0378(17) 0.000 -0.0015(13) 0.000
O1W 0.0229(11) 0.0292(12) 0.0355(11) 0.0060(7) -0.0045(9) 0.0000(7)
O1 0.0187(10) 0.0433(10) 0.0402(11) -0.0105(9) -0.0005(8) -0.0052(8)
C1 0.0362(15) 0.0189(12) 0.0329(14) -0.0003(10) -0.0064(11) 0.0005(10)
C2 0.0399(15) 0.0198(13) 0.0314(14) -0.0047(10) -0.0077(12) -0.0008(11)
O2 0.0233(9) 0.0373(11) 0.0731(15) -0.0258(11) 0.0040(9) -0.0002(9)
C6 0.035(2) 0.0152(19) 0.0268(19) 0.000 0.0006(16) 0.000
O2W 0.0345(11) 0.0510(15) 0.0497(12) 0.0195(11) -0.0038(9) -0.0041(10)
C3 0.0265(17) 0.0173(18) 0.0308(17) 0.000 0.0020(14) 0.000
C5 0.0244(13) 0.0174(11) 0.0436(14) 0.0002(11) -0.0028(10) -0.0001(10)
C4 0.0243(13) 0.0178(11) 0.0453(15) -0.0010(11) -0.0018(10) -0.0010(10)
C8 0.0169(10) 0.0234(12) 0.0280(11) 0.0007(10) 0.0029(9) -0.0012(9)
C7 0.0201(14) 0.0282(16) 0.0280(13) -0.0010(9) -0.0011(10) -0.0033(9)
C9 0.0301(14) 0.0322(15) 0.0413(16) 0.0093(12) 0.0037(12) 0.0050(11)
C10 0.0402(17) 0.0228(14) 0.068(2) 0.0120(13) 0.0130(14) 0.0060(12)

loop_
_atom_type_symbol
_atom_type_description
_atom_type_scat_dispersion_real
_atom_type_scat_dispersion_imag
_atom_type_scat_source
Cd Cd -0.8075 1.2024 'International Tables Vol C Tables 4.2.6.8 and 6.1.1.4'
O O 0.0106 0.0060 'International Tables Vol C Tables 4.2.6.8 and 6.1.1.4'
N N 0.0061 0.0033 'International Tables Vol C Tables 4.2.6.8 and 6.1.1.4'
C C 0.0033 0.0016 'International Tables Vol C Tables 4.2.6.8 and 6.1.1.4'
H H 0.0000 0.0000 'International Tables Vol C Tables 4.2.6.8 and 6.1.1.4'

loop_
_geom_angle_atom_site_label_1
_geom_angle_atom_site_label_2
_geom_angle_atom_site_label_3
_geom_angle
_geom_angle_site_symmetry_1
_geom_angle_site_symmetry_3
_geom_angle_publ_flag
N1 Cd1 N2 180.0 . . ?
N1 Cd1 O1W 90.29(4) . . ?
N2 Cd1 O1W 89.71(4) . . ?
N1 Cd1 O1W 90.29(4) . 2 ?
N2 Cd1 O1W 89.71(4) . 2 ?
O1W Cd1 O1W 179.42(8) . 2 ?
N1 Cd1 O1 95.19(5) . 2 ?
N2 Cd1 O1 84.81(5) . 2 ?
O1W Cd1 O1 86.07(8) . 2 ?
O1W Cd1 O1 93.88(8) 2 2 ?
N1 Cd1 O1 95.19(5) . . ?
N2 Cd1 O1 84.81(5) . . ?
O1W Cd1 O1 93.88(8) . . ?
O1W Cd1 O1 86.07(8) 2 . ?
O1 Cd1 O1 169.61(10) 2 . ?
C1 N1 C1 117.3(3) . 2 ?
C1 N1 Cd1 121.33(16) . . ?
C1 N1 Cd1 121.33(16) 2 . ?
C4 N2 C4 117.7(3) 2 . ?
C4 N2 Cd1 121.17(16) 2 . ?
C4 N2 Cd1 121.17(16) . . ?
C7 O1 Cd1 132.06(19) . . ?
N1 C1 C2 123.1(2) . . ?
C1 C2 C3 119.3(2) . . ?
C5 C6 C5 117.8(3) . 2 ?
C5 C6 C3 121.11(16) . 1_565 ?
C5 C6 C3 121.11(16) 2 1_565 ?
C2 C3 C2 117.8(3) 2 . ?
C2 C3 C6 121.10(16) 2 1_545 ?
C2 C3 C6 121.10(16) . 1_545 ?
C4 C5 C6 119.2(3) . . ?
N2 C4 C5 123.1(3) . . ?
C8 C8 C9 119.13(17) 2_455 . ?
C8 C8 C7 121.77(15) 2_455 . ?
C9 C8 C7 119.0(2) . . ?
O2 C7 O1 124.2(2) . . ?
O2 C7 C8 117.9(2) . . ?
O1 C7 C8 117.9(2) . . ?
C10 C9 C8 121.6(3) . . ?
C9 C10 C10 119.29(19) . 2_455 ?

loop_
_geom_bond_atom_site_label_1
_geom_bond_atom_site_label_2
_geom_bond_distance
_geom_bond_site_symmetry_2
_geom_bond_publ_flag
Cd1 N1 2.281(3) . ?
Cd1 N2 2.299(3) . ?
Cd1 O1W 2.321(2) . ?
Cd1 O1W 2.321(2) 2 ?
Cd1 O1 2.342(2) 2 ?
Cd1 O1 2.342(2) . ?
N1 C1 1.343(3) . ?
N1 C1 1.343(3) 2 ?
N2 C4 1.335(3) 2 ?
N2 C4 1.335(3) . ?
O1 C7 1.251(4) . ?
C1 C2 1.380(4) . ?
C2 C3 1.389(3) . ?
O2 C7 1.248(3) . ?
C6 C5 1.389(3) . ?
C6 C5 1.389(3) 2 ?
C6 C3 1.481(6) 1_565 ?
C3 C2 1.389(3) 2 ?
C3 C6 1.481(6) 1_545 ?
C5 C4 1.383(4) . ?
C8 C8 1.392(5) 2_455 ?
C8 C9 1.393(4) . ?
C8 C7 1.513(4) . ?
C9 C10 1.382(5) . ?
C10 C10 1.396(7) 2_455 ?
